data_4060496
loop_
_publ_author_name
'Doherty, Simon'
'Knight, Julian G.'
'Rath, Rakesh K.'
'Clegg, William'
'Harrington, Ross W.'
'Newman, Colin R.'
'Campbell, Robert'
'Amin, Hiren'

_publ_section_title
;
Ruthenium Complexes of Six-Electron-Donor NUPHOS-Type Diphosphines: 
Highly Selective Catalysts for the Hydrocarboxylation of Terminal Alkynes
;
_journal_issue 11
_journal_name_full Organometallics
_journal_page_first 2633
_journal_page_last 2644
_journal_paper_doi 10.1021/om050014j
_journal_volume 24
_journal_year 2005
_chemical_formula_moiety 'C42 H46 Cl P2 Ru +,Cl O4 -, 2 C H2 Cl2'
_chemical_formula_sum 'C44 H50 Cl6 O4 P2 Ru'
_chemical_formula_weight 1018.55
_space_group_IT_number 4
_symmetry_cell_setting monoclinic
_symmetry_space_group_name_Hall 'P 2yb'
_symmetry_space_group_name_H-M 'P 1 21 1'
_atom_sites_solution_hydrogens geom
_atom_sites_solution_primary direct
_atom_sites_solution_secondary difmap
_audit_creation_method SHELXL-97
_cell_angle_alpha 90.00
_cell_angle_beta 117.49(3)
_cell_angle_gamma 90.00
_cell_formula_units_Z 2
_cell_length_a 13.564(3)
_cell_length_b 14.897(3)
_cell_length_c 13.853(3)
_cell_measurement_reflns_used 1287
_cell_measurement_temperature 150(2)
_cell_measurement_theta_max 27.5
_cell_measurement_theta_min 2.25
_cell_volume 2483.1(9)
_computing_cell_refinement EvalCCD
_computing_data_collection 'Nonius COLLECT'
_computing_data_reduction EvalCCD
_computing_molecular_graphics 'Bruker SHELXTL'
_computing_publication_material 'Bruker SHELXTL and local programs'
_computing_structure_refinement 'Bruker SHELXTL'
_computing_structure_solution 'Bruker SHELXTL'
_diffrn_ambient_temperature 150(2)
_diffrn_measured_fraction_theta_full 0.995
_diffrn_measured_fraction_theta_max 0.996
_diffrn_measurement_device_type 'Nonius KappaCCD diffractometer'
_diffrn_measurement_method '\f and \w scans'
_diffrn_radiation_monochromator graphite
_diffrn_radiation_source 'sealed tube'
_diffrn_radiation_type MoK\a
_diffrn_radiation_wavelength 0.71073
_diffrn_reflns_av_R_equivalents 0.0501
_diffrn_reflns_av_sigmaI/netI 0.0255
_diffrn_reflns_limit_h_max 17
_diffrn_reflns_limit_h_min -17
_diffrn_reflns_limit_k_max 19
_diffrn_reflns_limit_k_min -19
_diffrn_reflns_limit_l_max 17
_diffrn_reflns_limit_l_min -17
_diffrn_reflns_number 99089
_diffrn_reflns_theta_full 26.00
_diffrn_reflns_theta_max 27.50
_diffrn_reflns_theta_min 3.96
_diffrn_standards_number 0
_exptl_absorpt_coefficient_mu 0.741
_exptl_absorpt_correction_T_max 0.916
_exptl_absorpt_correction_T_min 0.691
_exptl_absorpt_correction_type multi-scan
_exptl_crystal_colour orange
_exptl_crystal_density_diffrn 1.362
_exptl_crystal_density_method 'not measured'
_exptl_crystal_description plate
_exptl_crystal_F_000 1044
_exptl_crystal_size_max 0.54
_exptl_crystal_size_mid 0.42
_exptl_crystal_size_min 0.12
_refine_diff_density_max 0.673
_refine_diff_density_min -0.451
_refine_diff_density_rms 0.110
_refine_ls_abs_structure_details 'Flack H D (1983), Acta Cryst. A39, 876-881'
_refine_ls_abs_structure_Flack 0.23(3)
_refine_ls_extinction_method none
_refine_ls_goodness_of_fit_ref 1.114
_refine_ls_hydrogen_treatment constr
_refine_ls_matrix_type full
_refine_ls_number_parameters 519
_refine_ls_number_reflns 11363
_refine_ls_number_restraints 443
_refine_ls_restrained_S_all 1.115
_refine_ls_R_factor_all 0.0422
_refine_ls_R_factor_gt 0.0403
_refine_ls_shift/su_max 0.006
_refine_ls_shift/su_mean 0.000
_refine_ls_structure_factor_coef Fsqd
_refine_ls_weighting_details 'calc w=1/[\s^2^(Fo^2^)+(0.0726P)^2^+2.1028P] where P=(Fo^2^+2Fc^2^)/3'
_refine_ls_weighting_scheme calc
_refine_ls_wR_factor_gt 0.1136
_refine_ls_wR_factor_ref 0.1153
_reflns_number_gt 10894
_reflns_number_total 11363
_reflns_threshold_expression I>2\s(I)
_cod_original_sg_symbol_H-M 'P 21'
_cod_database_code 4060496

loop_
_symmetry_equiv_pos_as_xyz
'x, y, z'
'-x, y+1/2, -z'

loop_
_atom_site_label
_atom_site_type_symbol
_atom_site_fract_x
_atom_site_fract_y
_atom_site_fract_z
_atom_site_U_iso_or_equiv
_atom_site_adp_type
_atom_site_occupancy
_atom_site_symmetry_multiplicity
_atom_site_calc_flag
_atom_site_refinement_flags
_atom_site_disorder_assembly
_atom_site_disorder_group
Ru Ru 0.410184(16) 0.472739(15) 0.560611(16) 0.01659(7) Uani 1 1 d . A .
Cl1 Cl 0.47470(8) 0.62324(6) 0.61841(7) 0.02772(18) Uani 1 1 d . . .
P1 P 0.27763(7) 0.54295(6) 0.40128(7) 0.01915(16) Uani 1 1 d . . .
P2 P 0.28307(6) 0.48732(5) 0.63521(6) 0.02044(18) Uani 1 1 d . . .
C1 C 0.3718(6) 0.3247(4) 0.3485(4) 0.0640(17) Uani 1 1 d U B .
H1A H 0.3599 0.3737 0.2971 0.096 Uiso 1 1 calc R . .
H1B H 0.2998 0.3026 0.3390 0.096 Uiso 1 1 calc R . .
H1C H 0.4121 0.2758 0.3350 0.096 Uiso 1 1 calc R . .
C2 C 0.4395(4) 0.3590(3) 0.4646(3) 0.0348(8) Uani 1 1 d U . .
C3 C 0.5264(4) 0.4232(3) 0.4959(4) 0.0368(9) Uani 1 1 d U A .
H3 H 0.5407 0.4500 0.4413 0.044 Uiso 1 1 calc R . .
C4 C 0.5899(3) 0.4475(3) 0.6014(4) 0.0381(9) Uani 1 1 d U . .
H4 H 0.6465 0.4912 0.6186 0.046 Uiso 1 1 calc R B .
C5 C 0.5729(3) 0.4079(3) 0.6887(3) 0.0321(8) Uani 1 1 d U A .
C6 C 0.4857(3) 0.3459(3) 0.6568(3) 0.0295(8) Uani 1 1 d U . .
H6 H 0.4709 0.3192 0.7110 0.035 Uiso 1 1 calc R B .
C7 C 0.4183(3) 0.3215(3) 0.5457(3) 0.0313(8) Uani 1 1 d U A .
H7 H 0.3592 0.2798 0.5269 0.038 Uiso 1 1 calc R . .
C8 C 0.6525(5) 0.4288(4) 0.8046(5) 0.079(2) Uani 0.703(11) 1 d PDU A 1
H8 H 0.6471 0.4955 0.8080 0.095 Uiso 0.703(11) 1 calc PR A 1
C8A C 0.6525(5) 0.4288(4) 0.8046(5) 0.079(2) Uani 0.297(11) 1 d PU A 2
H8A H 0.5928 0.4276 0.8279 0.095 Uiso 0.297(11) 1 calc PR A 2
C9 C 0.6327(8) 0.3996(11) 0.8893(7) 0.092(4) Uani 0.703(11) 1 d PDU A 1
H9A H 0.6946 0.4177 0.9589 0.138 Uiso 0.703(11) 1 calc PR A 1
H9B H 0.6259 0.3340 0.8868 0.138 Uiso 0.703(11) 1 calc PR A 1
H9C H 0.5636 0.4264 0.8820 0.138 Uiso 0.703(11) 1 calc PR A 1
C9A C 0.6956(5) 0.5091(6) 0.8576(5) 0.040(3) Uani 0.297(11) 1 d PDU A 2
H9A1 H 0.7508 0.4969 0.9329 0.060 Uiso 0.297(11) 1 calc PR A 2
H9A2 H 0.6355 0.5458 0.8573 0.060 Uiso 0.297(11) 1 calc PR A 2
H9A3 H 0.7310 0.5413 0.8202 0.060 Uiso 0.297(11) 1 calc PR A 2
C10 C 0.7759(5) 0.4139(6) 0.8193(5) 0.071(3) Uani 0.703(11) 1 d PRDU A 1
H10A H 0.7804 0.4372 0.7553 0.107 Uiso 0.703(11) 1 calc PR A 1
H10B H 0.7935 0.3497 0.8273 0.107 Uiso 0.703(11) 1 calc PR A 1
H10C H 0.8292 0.4459 0.8844 0.107 Uiso 0.703(11) 1 calc PR A 1
C10A C 0.7048(15) 0.3416(11) 0.8647(12) 0.056(5) Uani 0.297(11) 1 d PDU A 2
H10D H 0.6704 0.2904 0.8162 0.084 Uiso 0.297(11) 1 calc PR A 2
H10E H 0.6928 0.3362 0.9290 0.084 Uiso 0.297(11) 1 calc PR A 2
H10F H 0.7848 0.3422 0.8873 0.084 Uiso 0.297(11) 1 calc PR A 2
C11 C 0.1487(3) 0.4838(3) 0.3128(3) 0.0281(7) Uani 1 1 d U B 2
C12 C 0.1308(4) 0.3940(3) 0.3304(3) 0.0380(9) Uani 1 1 d U B 2
H12 H 0.1868 0.3622 0.3900 0.046 Uiso 1 1 calc R B 2
C13 C 0.0316(4) 0.3505(4) 0.2615(4) 0.0585(15) Uani 1 1 d U B 2
H13 H 0.0191 0.2902 0.2752 0.070 Uiso 1 1 calc R B 2
C14 C -0.0485(5) 0.3967(5) 0.1727(4) 0.0665(17) Uani 1 1 d U B 2
H14 H -0.1156 0.3672 0.1251 0.080 Uiso 1 1 calc R B 2
C15 C -0.0322(4) 0.4841(5) 0.1527(4) 0.0571(14) Uani 1 1 d U B 2
H15 H -0.0871 0.5137 0.0903 0.069 Uiso 1 1 calc R B 2
C16 C 0.0646(3) 0.5303(3) 0.2232(3) 0.0382(9) Uani 1 1 d U B 2
H16 H 0.0737 0.5919 0.2112 0.046 Uiso 1 1 calc R B 2
C17 C 0.3386(3) 0.5690(2) 0.3096(3) 0.0267(7) Uani 1 1 d U B 2
C18 C 0.2849(4) 0.5498(4) 0.1987(3) 0.0429(10) Uani 1 1 d U B 2
H18 H 0.2128 0.5238 0.1671 0.051 Uiso 1 1 calc R B 2
C19 C 0.3367(5) 0.5685(5) 0.1330(4) 0.0594(14) Uani 1 1 d U B 2
H19 H 0.2979 0.5582 0.0568 0.071 Uiso 1 1 calc R B 2
C20 C 0.4452(5) 0.6024(4) 0.1800(5) 0.0559(13) Uani 1 1 d U B 2
H20 H 0.4816 0.6124 0.1366 0.067 Uiso 1 1 calc R B 2
C21 C 0.4992(4) 0.6214(3) 0.2906(4) 0.0406(9) Uani 1 1 d U B 2
H21 H 0.5727 0.6446 0.3232 0.049 Uiso 1 1 calc R B 2
C22 C 0.4447(3) 0.6062(3) 0.3539(3) 0.0294(7) Uani 1 1 d U B 2
H22 H 0.4811 0.6216 0.4289 0.035 Uiso 1 1 calc R B 2
C23 C 0.2311(3) 0.6511(2) 0.4299(3) 0.0255(7) Uani 1 1 d U B 2
C24 C 0.1577(3) 0.6504(3) 0.4707(3) 0.0317(8) Uani 1 1 d U B 2
C25 C 0.0937(3) 0.5705(3) 0.4746(3) 0.0324(8) Uani 1 1 d U B 2
C26 C 0.1331(3) 0.4987(3) 0.5410(3) 0.0281(7) Uani 1 1 d U B 2
C27 C 0.2802(4) 0.7370(3) 0.4113(4) 0.0358(9) Uani 1 1 d U B 2
H27A H 0.2287 0.7628 0.3407 0.054 Uiso 1 1 calc R B 2
H27B H 0.3512 0.7236 0.4119 0.054 Uiso 1 1 calc R B 2
H27C H 0.2923 0.7800 0.4692 0.054 Uiso 1 1 calc R B 2
C28 C 0.1245(5) 0.7371(3) 0.5075(5) 0.0504(12) Uani 1 1 d U B 2
H28A H 0.1888 0.7611 0.5715 0.076 Uiso 1 1 calc R B 2
H28B H 0.0644 0.7243 0.5261 0.076 Uiso 1 1 calc R B 2
H28C H 0.0990 0.7813 0.4485 0.076 Uiso 1 1 calc R B 2
C29 C -0.0292(3) 0.5789(4) 0.3971(4) 0.0517(14) Uani 1 1 d U B 2
H29A H -0.0458 0.5483 0.3287 0.078 Uiso 1 1 calc R B 2
H29B H -0.0490 0.6425 0.3826 0.078 Uiso 1 1 calc R B 2
H29C H -0.0723 0.5515 0.4300 0.078 Uiso 1 1 calc R B 2
C30 C 0.0534(3) 0.4268(3) 0.5394(4) 0.0401(10) Uani 1 1 d U B 2
H30A H -0.0186 0.4542 0.5220 0.060 Uiso 1 1 calc R B 2
H30B H 0.0835 0.3980 0.6109 0.060 Uiso 1 1 calc R B 2
H30C H 0.0438 0.3818 0.4841 0.060 Uiso 1 1 calc R B 2
C31 C 0.3060(4) 0.5777(3) 0.7349(3) 0.0282(8) Uani 1 1 d U B 2
C32 C 0.4140(4) 0.6007(3) 0.8101(3) 0.0366(9) Uani 1 1 d U B 2
H32 H 0.4756 0.5762 0.8041 0.044 Uiso 1 1 calc R B 2
C33 C 0.4315(6) 0.6605(4) 0.8951(4) 0.0564(13) Uani 1 1 d U B 2
H33 H 0.5051 0.6769 0.9457 0.068 Uiso 1 1 calc R B 2
C34 C 0.3446(7) 0.6952(4) 0.9058(5) 0.0665(16) Uani 1 1 d U B 2
H34 H 0.3576 0.7360 0.9632 0.080 Uiso 1 1 calc R B 2
C35 C 0.2353(6) 0.6709(4) 0.8319(5) 0.0616(15) Uani 1 1 d U B 2
H35 H 0.1741 0.6943 0.8395 0.074 Uiso 1 1 calc R B 2
C36 C 0.2173(4) 0.6116(3) 0.7468(4) 0.0407(9) Uani 1 1 d U B 2
H36 H 0.1437 0.5946 0.6969 0.049 Uiso 1 1 calc R B 2
C37 C 0.2901(3) 0.3876(3) 0.7176(3) 0.0253(7) Uani 1 1 d U B 2
C38 C 0.2583(3) 0.3029(3) 0.6683(4) 0.0331(8) Uani 1 1 d U B 2
H38 H 0.2308 0.2983 0.5918 0.040 Uiso 1 1 calc R B 2
C39 C 0.2656(3) 0.2257(3) 0.7275(4) 0.0379(9) Uani 1 1 d U B 2
H39 H 0.2433 0.1693 0.6920 0.046 Uiso 1 1 calc R B 2
C40 C 0.3061(4) 0.2326(3) 0.8398(4) 0.0448(11) Uani 1 1 d U B 2
H40 H 0.3112 0.1804 0.8812 0.054 Uiso 1 1 calc R B 2
C41 C 0.3390(4) 0.3146(3) 0.8913(4) 0.0451(10) Uani 1 1 d U B 2
H41 H 0.3681 0.3181 0.9681 0.054 Uiso 1 1 calc R B 2
C42 C 0.3297(3) 0.3936(3) 0.8307(3) 0.0343(8) Uani 1 1 d U B 2
H42 H 0.3502 0.4501 0.8662 0.041 Uiso 1 1 calc R B 2
Cl2 Cl 0.82909(8) 0.60435(7) 0.59541(9) 0.0380(2) Uani 1 1 d . C 2
O1 O 0.7898(13) 0.6105(10) 0.6764(10) 0.087(4) Uani 0.620(16) 1 d PU D 1
O2 O 0.7981(13) 0.5238(9) 0.5415(16) 0.122(6) Uani 0.620(16) 1 d PU D 1
O3 O 0.9446(7) 0.5992(9) 0.6616(10) 0.098(4) Uani 0.620(16) 1 d PU D 1
O4 O 0.8018(12) 0.6782(7) 0.5281(10) 0.112(5) Uani 0.620(16) 1 d PU D 1
O1A O 0.903(3) 0.538(3) 0.657(3) 0.221(18) Uani 0.380(16) 1 d PU C 2
O3A O 0.8975(19) 0.6617(17) 0.570(2) 0.124(10) Uani 0.380(16) 1 d PU C 2
O4A O 0.758(2) 0.643(2) 0.628(3) 0.127(11) Uani 0.380(16) 1 d PU C 2
O2A O 0.747(3) 0.582(2) 0.4883(15) 0.143(10) Uani 0.380(16) 1 d PU C 2

loop_
_atom_site_aniso_label
_atom_site_aniso_U_11
_atom_site_aniso_U_22
_atom_site_aniso_U_33
_atom_site_aniso_U_23
_atom_site_aniso_U_13
_atom_site_aniso_U_12
Ru 0.01537(10) 0.01695(11) 0.01668(10) 0.00006(10) 0.00674(8) 0.00013(10)
Cl1 0.0311(4) 0.0211(4) 0.0305(4) -0.0053(3) 0.0138(4) -0.0071(3)
P1 0.0181(4) 0.0198(4) 0.0187(4) 0.0022(3) 0.0077(3) -0.0004(3)
P2 0.0196(3) 0.0218(5) 0.0219(3) 0.0034(3) 0.0112(3) 0.0018(3)
C1 0.087(4) 0.055(3) 0.030(2) -0.010(2) 0.011(2) 0.033(3)
C2 0.044(2) 0.0294(18) 0.0256(17) -0.0007(14) 0.0112(16) 0.0200(16)
C3 0.053(2) 0.029(2) 0.046(2) 0.0144(16) 0.038(2) 0.0176(17)
C4 0.0212(16) 0.0292(19) 0.069(3) -0.0026(16) 0.0247(17) 0.0000(13)
C5 0.0242(16) 0.0321(18) 0.0314(17) -0.0026(15) 0.0054(14) 0.0086(14)
C6 0.0286(18) 0.0257(17) 0.0359(19) 0.0117(15) 0.0163(15) 0.0111(14)
C7 0.0279(18) 0.0201(16) 0.0349(19) 0.0007(14) 0.0050(16) 0.0028(13)
C8 0.053(3) 0.089(4) 0.049(3) -0.027(3) -0.015(2) 0.041(3)
C8A 0.053(3) 0.089(4) 0.049(3) -0.027(3) -0.015(2) 0.041(3)
C9 0.058(5) 0.154(12) 0.050(4) -0.005(6) 0.012(4) 0.025(6)
C9A 0.013(5) 0.074(7) 0.018(6) -0.008(5) -0.005(4) 0.001(5)
C10 0.034(3) 0.119(8) 0.040(4) -0.011(4) -0.001(3) 0.024(4)
C10A 0.045(9) 0.080(8) 0.017(6) -0.001(6) -0.007(5) -0.004(8)
C11 0.0238(14) 0.032(2) 0.0210(13) 0.0043(15) 0.0038(11) -0.0054(15)
C12 0.038(2) 0.031(2) 0.0301(18) 0.0011(16) 0.0034(16) -0.0097(17)
C13 0.044(3) 0.049(3) 0.049(3) 0.003(2) -0.008(2) -0.018(2)
C14 0.047(3) 0.070(4) 0.044(3) 0.007(3) -0.011(2) -0.021(3)
C15 0.035(2) 0.074(4) 0.036(2) 0.009(3) -0.0066(16) -0.013(3)
C16 0.0301(19) 0.045(2) 0.0291(19) 0.0107(17) 0.0042(15) -0.0015(17)
C17 0.0339(18) 0.0259(17) 0.0224(16) 0.0037(13) 0.0148(14) 0.0052(14)
C18 0.039(2) 0.067(3) 0.0255(19) 0.0037(18) 0.0170(16) 0.010(2)
C19 0.076(3) 0.084(4) 0.033(2) 0.007(2) 0.037(2) 0.012(3)
C20 0.070(3) 0.069(3) 0.058(3) 0.020(3) 0.055(3) 0.017(3)
C21 0.053(2) 0.036(2) 0.053(2) 0.0128(19) 0.042(2) 0.0063(19)
C22 0.0340(19) 0.0277(17) 0.0368(19) 0.0038(15) 0.0251(16) 0.0024(15)
C23 0.0274(17) 0.0186(15) 0.0300(17) 0.0077(13) 0.0129(14) 0.0056(12)
C24 0.0312(18) 0.0318(18) 0.0363(19) 0.0113(15) 0.0192(16) 0.0140(15)
C25 0.0194(16) 0.045(2) 0.037(2) 0.0147(17) 0.0166(15) 0.0071(15)
C26 0.0157(14) 0.038(2) 0.0325(17) 0.0092(13) 0.0123(13) 0.0045(12)
C27 0.041(2) 0.0219(17) 0.051(2) 0.0102(16) 0.0267(19) 0.0025(15)
C28 0.068(3) 0.036(2) 0.071(3) 0.017(2) 0.052(3) 0.024(2)
C29 0.0201(18) 0.079(3) 0.059(3) 0.038(3) 0.0201(19) 0.017(2)
C30 0.0213(17) 0.047(2) 0.047(2) 0.0170(19) 0.0115(17) -0.0012(16)
C31 0.043(2) 0.0232(17) 0.0257(17) 0.0014(14) 0.0218(16) 0.0021(15)
C32 0.049(2) 0.037(2) 0.0243(17) 0.0013(15) 0.0174(17) 0.0027(18)
C33 0.089(4) 0.043(3) 0.035(2) -0.0101(19) 0.026(2) -0.015(3)
C34 0.129(5) 0.036(2) 0.042(3) -0.008(2) 0.047(3) 0.009(3)
C35 0.107(4) 0.042(3) 0.060(3) 0.010(2) 0.058(3) 0.033(3)
C36 0.056(3) 0.036(2) 0.040(2) 0.0105(17) 0.031(2) 0.0163(19)
C37 0.0201(15) 0.0238(16) 0.0335(18) 0.0060(14) 0.0137(14) 0.0029(13)
C38 0.0253(17) 0.0329(19) 0.045(2) 0.0060(16) 0.0190(16) 0.0012(14)
C39 0.0248(17) 0.0266(18) 0.064(3) 0.0114(17) 0.0217(18) 0.0021(14)
C40 0.039(2) 0.033(2) 0.061(3) 0.026(2) 0.021(2) 0.0045(17)
C41 0.044(2) 0.047(2) 0.043(2) 0.0217(19) 0.020(2) 0.005(2)
C42 0.0333(19) 0.036(2) 0.0325(18) 0.0106(16) 0.0141(16) 0.0061(16)
Cl2 0.0322(5) 0.0389(5) 0.0490(6) 0.0086(4) 0.0238(4) 0.0060(4)
O1 0.102(10) 0.110(10) 0.085(7) -0.010(6) 0.073(7) -0.023(7)
O2 0.134(10) 0.089(7) 0.212(16) -0.099(9) 0.139(12) -0.068(7)
O3 0.044(4) 0.106(9) 0.129(9) 0.005(7) 0.027(5) 0.024(5)
O4 0.145(11) 0.092(7) 0.122(9) 0.069(7) 0.082(8) 0.062(7)
O1A 0.20(3) 0.16(2) 0.21(3) 0.10(2) 0.02(2) -0.01(2)
O3A 0.119(15) 0.153(18) 0.160(18) -0.092(15) 0.116(15) -0.090(14)
O4A 0.084(12) 0.13(2) 0.18(3) -0.093(19) 0.077(18) 0.010(13)
O2A 0.18(2) 0.16(2) 0.065(10) -0.036(12) 0.034(12) -0.083(18)

loop_
_atom_type_symbol
_atom_type_description
_atom_type_scat_dispersion_real
_atom_type_scat_dispersion_imag
_atom_type_scat_source
C C 0.0033 0.0016 'International Tables Vol C Tables 4.2.6.8 and 6.1.1.4'
H H 0.0000 0.0000 'International Tables Vol C Tables 4.2.6.8 and 6.1.1.4'
O O 0.0106 0.0060 'International Tables Vol C Tables 4.2.6.8 and 6.1.1.4'
P P 0.1023 0.0942 'International Tables Vol C Tables 4.2.6.8 and 6.1.1.4'
Cl Cl 0.1484 0.1585 'International Tables Vol C Tables 4.2.6.8 and 6.1.1.4'
Ru Ru -1.2594 0.8363 'International Tables Vol C Tables 4.2.6.8 and 6.1.1.4'

loop_
_geom_angle_atom_site_label_1
_geom_angle_atom_site_label_2
_geom_angle_atom_site_label_3
_geom_angle
_geom_angle_site_symmetry_1
_geom_angle_site_symmetry_3
_geom_angle_publ_flag
Cl1 Ru P1 84.32(4) . . ?
Cl1 Ru P2 89.75(3) . . ?
Cl1 Ru C2 138.23(13) . . ?
Cl1 Ru C3 102.84(12) . . ?
Cl1 Ru C4 83.55(10) . . ?
Cl1 Ru C5 93.57(11) . . ?
Cl1 Ru C6 125.81(12) . . ?
Cl1 Ru C7 158.43(10) . . ?
P1 Ru P2 88.50(3) . . ?
P1 Ru C2 92.64(10) . . ?
P1 Ru C3 98.26(11) . . ?
P1 Ru C4 125.21(13) . . ?
P1 Ru C5 162.16(11) . . ?
P1 Ru C6 149.85(12) . . ?
P1 Ru C7 113.82(10) . . ?
P2 Ru C2 131.90(13) . . ?
P2 Ru C3 166.20(10) . . ?
P2 Ru C4 144.45(13) . . ?
P2 Ru C5 109.23(11) . . ?
P2 Ru C6 92.41(10) . . ?
P2 Ru C7 101.80(11) . . ?
C2 Ru C3 36.28(17) . . ?
C2 Ru C4 64.44(16) . . ?
C2 Ru C5 77.13(14) . . ?
C2 Ru C6 64.78(15) . . ?
C2 Ru C7 35.62(16) . . ?
C3 Ru C4 34.90(18) . . ?
C3 Ru C5 64.87(15) . . ?
C3 Ru C6 75.71(14) . . ?
C3 Ru C7 64.47(15) . . ?
C4 Ru C5 37.08(16) . . ?
C4 Ru C6 64.67(15) . . ?
C4 Ru C7 76.45(14) . . ?
C5 Ru C6 35.65(15) . . ?
C5 Ru C7 65.52(14) . . ?
C6 Ru C7 36.70(15) . . ?
Ru P1 C11 119.59(13) . . ?
Ru P1 C17 110.32(12) . . ?
Ru P1 C23 112.15(12) . . ?
C11 P1 C17 103.46(17) . . ?
C11 P1 C23 104.42(18) . . ?
C17 P1 C23 105.74(16) . . ?
Ru P2 C26 118.74(12) . . ?
Ru P2 C31 118.83(14) . . ?
Ru P2 C37 110.58(12) . . ?
C26 P2 C31 102.18(19) . . ?
C26 P2 C37 103.61(17) . . ?
C31 P2 C37 100.42(16) . . ?
H1A C1 H1B 109.5 . . ?
H1A C1 H1C 109.5 . . ?
H1A C1 C2 109.5 . . ?
H1B C1 H1C 109.5 . . ?
H1B C1 C2 109.5 . . ?
H1C C1 C2 109.5 . . ?
Ru C2 C1 132.5(3) . . ?
Ru C2 C3 70.6(2) . . ?
Ru C2 C7 71.1(2) . . ?
C1 C2 C3 123.9(5) . . ?
C1 C2 C7 117.8(5) . . ?
C3 C2 C7 118.2(4) . . ?
Ru C3 C2 73.1(2) . . ?
Ru C3 H3 127.7 . . ?
Ru C3 C4 72.5(2) . . ?
C2 C3 H3 119.0 . . ?
C2 C3 C4 122.1(4) . . ?
H3 C3 C4 119.0 . . ?
Ru C4 C3 72.6(2) . . ?
Ru C4 H4 126.9 . . ?
Ru C4 C5 73.2(2) . . ?
C3 C4 H4 119.3 . . ?
C3 C4 C5 121.5(4) . . ?
H4 C4 C5 119.3 . . ?
Ru C5 C4 69.7(2) . . ?
Ru C5 C6 70.4(2) . . ?
Ru C5 C8 134.2(3) . . ?
C4 C5 C6 116.0(4) . . ?
C4 C5 C8 119.7(5) . . ?
C6 C5 C8 124.1(5) . . ?
Ru C6 C5 73.9(2) . . ?
Ru C6 H6 127.6 . . ?
Ru C6 C7 71.8(2) . . ?
C5 C6 H6 118.8 . . ?
C5 C6 C7 122.4(4) . . ?
H6 C6 C7 118.8 . . ?
Ru C7 C2 73.3(2) . . ?
Ru C7 C6 71.5(2) . . ?
Ru C7 H7 127.1 . . ?
C2 C7 C6 119.8(4) . . ?
C2 C7 H7 120.1 . . ?
C6 C7 H7 120.1 . . ?
C5 C8 H8 103.0 . . ?
C5 C8 C9 121.1(7) . . ?
C5 C8 C10 107.5(5) . . ?
H8 C8 C9 103.0 . . ?
H8 C8 C10 103.0 . . ?
C9 C8 C10 116.6(6) . . ?
C8 C9 H9A 109.5 . . ?
C8 C9 H9B 109.5 . . ?
C8 C9 H9C 109.5 . . ?
H9A C9 H9B 109.5 . . ?
H9A C9 H9C 109.5 . . ?
H9B C9 H9C 109.5 . . ?
H9A1 C9A H9A2 109.5 . . ?
H9A1 C9A H9A3 109.5 . . ?
H9A2 C9A H9A3 109.5 . . ?
C8 C10 H10A 109.5 . . ?
C8 C10 H10B 109.5 . . ?
C8 C10 H10C 109.5 . . ?
H10A C10 H10B 109.5 . . ?
H10A C10 H10C 109.5 . . ?
H10B C10 H10C 109.5 . . ?
H10D C10A H10E 109.5 . . ?
H10D C10A H10F 109.5 . . ?
H10E C10A H10F 109.5 . . ?
P1 C11 C12 122.1(3) . . ?
P1 C11 C16 118.9(3) . . ?
C12 C11 C16 119.0(3) . . ?
C11 C12 H12 119.6 . . ?
C11 C12 C13 120.8(4) . . ?
H12 C12 C13 119.6 . . ?
C12 C13 H13 120.4 . . ?
C12 C13 C14 119.2(5) . . ?
H13 C13 C14 120.4 . . ?
C13 C14 H14 119.5 . . ?
C13 C14 C15 121.1(5) . . ?
H14 C14 C15 119.5 . . ?
C14 C15 H15 119.6 . . ?
C14 C15 C16 120.8(5) . . ?
H15 C15 C16 119.6 . . ?
C11 C16 C15 119.0(4) . . ?
C11 C16 H16 120.5 . . ?
C15 C16 H16 120.5 . . ?
P1 C17 C18 122.8(3) . . ?
P1 C17 C22 118.7(3) . . ?
C18 C17 C22 118.4(4) . . ?
C17 C18 H18 119.7 . . ?
C17 C18 C19 120.5(5) . . ?
H18 C18 C19 119.7 . . ?
C18 C19 H19 120.0 . . ?
C18 C19 C20 120.1(5) . . ?
H19 C19 C20 120.0 . . ?
C19 C20 H20 120.3 . . ?
C19 C20 C21 119.5(4) . . ?
H20 C20 C21 120.3 . . ?
C20 C21 H21 120.1 . . ?
C20 C21 C22 119.7(5) . . ?
H21 C21 C22 120.1 . . ?
C17 C22 C21 121.6(4) . . ?
C17 C22 H22 119.2 . . ?
C21 C22 H22 119.2 . . ?
P1 C23 C24 118.4(3) . . ?
P1 C23 C27 118.7(3) . . ?
C24 C23 C27 122.8(3) . . ?
C23 C24 C25 125.1(4) . . ?
C23 C24 C28 121.3(4) . . ?
C25 C24 C28 113.3(3) . . ?
C24 C25 C26 127.2(3) . . ?
C24 C25 C29 112.2(3) . . ?
C26 C25 C29 120.5(4) . . ?
P2 C26 C25 120.9(3) . . ?
P2 C26 C30 119.4(3) . . ?
C25 C26 C30 119.7(3) . . ?
C23 C27 H27A 109.5 . . ?
C23 C27 H27B 109.5 . . ?
C23 C27 H27C 109.5 . . ?
H27A C27 H27B 109.5 . . ?
H27A C27 H27C 109.5 . . ?
H27B C27 H27C 109.5 . . ?
C24 C28 H28A 109.5 . . ?
C24 C28 H28B 109.5 . . ?
C24 C28 H28C 109.5 . . ?
H28A C28 H28B 109.5 . . ?
H28A C28 H28C 109.5 . . ?
H28B C28 H28C 109.5 . . ?
C25 C29 H29A 109.5 . . ?
C25 C29 H29B 109.5 . . ?
C25 C29 H29C 109.5 . . ?
H29A C29 H29B 109.5 . . ?
H29A C29 H29C 109.5 . . ?
H29B C29 H29C 109.5 . . ?
C26 C30 H30A 109.5 . . ?
C26 C30 H30B 109.5 . . ?
C26 C30 H30C 109.5 . . ?
H30A C30 H30B 109.5 . . ?
H30A C30 H30C 109.5 . . ?
H30B C30 H30C 109.5 . . ?
P2 C31 C32 119.6(3) . . ?
P2 C31 C36 120.0(4) . . ?
C32 C31 C36 119.5(4) . . ?
C31 C32 H32 120.2 . . ?
C31 C32 C33 119.6(5) . . ?
H32 C32 C33 120.2 . . ?
C32 C33 H33 119.5 . . ?
C32 C33 C34 120.9(6) . . ?
H33 C33 C34 119.5 . . ?
C33 C34 H34 120.0 . . ?
C33 C34 C35 119.9(5) . . ?
H34 C34 C35 120.0 . . ?
C34 C35 H35 120.3 . . ?
C34 C35 C36 119.4(5) . . ?
H35 C35 C36 120.3 . . ?
C31 C36 C35 120.5(5) . . ?
C31 C36 H36 119.7 . . ?
C35 C36 H36 119.7 . . ?
P2 C37 C38 120.3(3) . . ?
P2 C37 C42 121.4(3) . . ?
C38 C37 C42 118.2(4) . . ?
C37 C38 H38 118.9 . . ?
C37 C38 C39 122.3(4) . . ?
H38 C38 C39 118.9 . . ?
C38 C39 H39 120.6 . . ?
C38 C39 C40 118.8(4) . . ?
H39 C39 C40 120.6 . . ?
C39 C40 H40 119.7 . . ?
C39 C40 C41 120.5(4) . . ?
H40 C40 C41 119.7 . . ?
C40 C41 H41 119.7 . . ?
C40 C41 C42 120.6(4) . . ?
H41 C41 C42 119.7 . . ?
C37 C42 C41 119.5(4) . . ?
C37 C42 H42 120.3 . . ?
C41 C42 H42 120.3 . . ?
O1A Cl2 O3A 102(2) . . ?
O1A Cl2 O4A 121(3) . . ?
O1A Cl2 O2A 119(2) . . ?
O3A Cl2 O4A 118.3(17) . . ?
O3A Cl2 O2A 99.4(13) . . ?
O4A Cl2 O2A 96(2) . . ?

loop_
_geom_bond_atom_site_label_1
_geom_bond_atom_site_label_2
_geom_bond_distance
_geom_bond_site_symmetry_2
_geom_bond_publ_flag
Ru Cl1 2.4056(10) . ?
Ru P1 2.3526(12) . ?
Ru P2 2.3944(9) . ?
Ru C2 2.299(4) . ?
Ru C3 2.267(4) . ?
Ru C4 2.265(4) . ?
Ru C5 2.311(4) . ?
Ru C6 2.266(4) . ?
Ru C7 2.270(4) . ?
P1 C11 1.833(4) . ?
P1 C17 1.849(4) . ?
P1 C23 1.839(4) . ?
P2 C26 1.849(4) . ?
P2 C31 1.849(4) . ?
P2 C37 1.849(4) . ?
C1 H1A 0.980 . ?
C1 H1B 0.980 . ?
C1 H1C 0.980 . ?
C1 C2 1.525(6) . ?
C2 C3 1.422(7) . ?
C2 C7 1.398(6) . ?
C3 H3 0.950 . ?
C3 C4 1.359(7) . ?
C4 H4 0.950 . ?
C4 C5 1.456(6) . ?
C5 C6 1.402(6) . ?
C5 C8 1.497(7) . ?
C6 H6 0.950 . ?
C6 C7 1.428(6) . ?
C7 H7 0.950 . ?
C8 H8 1.000 . ?
C8 C9 1.388(11) . ?
C8 C10 1.606(8) . ?
C9 H9A 0.980 . ?
C9 H9B 0.980 . ?
C9 H9C 0.980 . ?
C9A H9A1 0.980 . ?
C9A H9A2 0.980 . ?
C9A H9A3 0.980 . ?
C10 H10A 0.980 . ?
C10 H10B 0.980 . ?
C10 H10C 0.980 . ?
C10A H10D 0.980 . ?
C10A H10E 0.980 . ?
C10A H10F 0.980 . ?
C11 C12 1.401(6) . ?
C11 C16 1.419(5) . ?
C12 H12 0.950 . ?
C12 C13 1.398(6) . ?
C13 H13 0.950 . ?
C13 C14 1.391(7) . ?
C14 H14 0.950 . ?
C14 C15 1.370(9) . ?
C15 H15 0.950 . ?
C15 C16 1.403(6) . ?
C16 H16 0.950 . ?
C17 C18 1.393(6) . ?
C17 C22 1.393(6) . ?
C18 H18 0.950 . ?
C18 C19 1.411(6) . ?
C19 H19 0.950 . ?
C19 C20 1.400(9) . ?
C20 H20 0.950 . ?
C20 C21 1.388(8) . ?
C21 H21 0.950 . ?
C21 C22 1.402(5) . ?
C22 H22 0.950 . ?
C23 C24 1.352(5) . ?
C23 C27 1.518(5) . ?
C24 C25 1.489(6) . ?
C24 C28 1.531(6) . ?
C25 C26 1.350(5) . ?
C25 C29 1.515(5) . ?
C26 C30 1.513(5) . ?
C27 H27A 0.980 . ?
C27 H27B 0.980 . ?
C27 H27C 0.980 . ?
C28 H28A 0.980 . ?
C28 H28B 0.980 . ?
C28 H28C 0.980 . ?
C29 H29A 0.980 . ?
C29 H29B 0.980 . ?
C29 H29C 0.980 . ?
C30 H30A 0.980 . ?
C30 H30B 0.980 . ?
C30 H30C 0.980 . ?
C31 C32 1.394(6) . ?
C31 C36 1.383(6) . ?
C32 H32 0.950 . ?
C32 C33 1.407(6) . ?
C33 H33 0.950 . ?
C33 C34 1.356(10) . ?
C34 H34 0.950 . ?
C34 C35 1.407(10) . ?
C35 H35 0.950 . ?
C35 C36 1.400(7) . ?
C36 H36 0.950 . ?
C37 C38 1.404(6) . ?
C37 C42 1.404(6) . ?
C38 H38 0.950 . ?
C38 C39 1.389(6) . ?
C39 H39 0.950 . ?
C39 C40 1.394(8) . ?
C40 H40 0.950 . ?
C40 C41 1.381(8) . ?
C41 H41 0.950 . ?
C41 C42 1.417(6) . ?
C42 H42 0.950 . ?
Cl2 O1A 1.38(3) . ?
Cl2 O3A 1.423(16) . ?
Cl2 O4A 1.361(18) . ?
Cl2 O2A 1.423(18) . ?

loop_
_geom_torsion_atom_site_label_1
_geom_torsion_atom_site_label_2
_geom_torsion_atom_site_label_3
_geom_torsion_atom_site_label_4
_geom_torsion
_geom_torsion_site_symmetry_1
_geom_torsion_site_symmetry_2
_geom_torsion_site_symmetry_3
_geom_torsion_site_symmetry_4
_geom_torsion_publ_flag
Cl1 Ru P1 C11 -159.04(15) . . . . ?
Cl1 Ru P1 C17 81.25(13) . . . . ?
Cl1 Ru P1 C23 -36.33(13) . . . . ?
P2 Ru P1 C11 -69.14(14) . . . . ?
P2 Ru P1 C17 171.15(13) . . . . ?
P2 Ru P1 C23 53.56(13) . . . . ?
C2 Ru P1 C11 62.74(19) . . . . ?
C2 Ru P1 C17 -56.97(18) . . . . ?
C2 Ru P1 C23 -174.56(17) . . . . ?
C3 Ru P1 C11 98.77(19) . . . . ?
C3 Ru P1 C17 -20.94(18) . . . . ?
C3 Ru P1 C23 -138.53(17) . . . . ?
C4 Ru P1 C11 123.00(19) . . . . ?
C4 Ru P1 C17 3.29(19) . . . . ?
C4 Ru P1 C23 -114.30(18) . . . . ?
C5 Ru P1 C11 117.0(4) . . . . ?
C5 Ru P1 C17 -2.7(4) . . . . ?
C5 Ru P1 C23 -120.3(4) . . . . ?
C6 Ru P1 C11 23.1(3) . . . . ?
C6 Ru P1 C17 -96.6(2) . . . . ?
C6 Ru P1 C23 145.8(2) . . . . ?
C7 Ru P1 C11 33.10(19) . . . . ?
C7 Ru P1 C17 -86.61(18) . . . . ?
C7 Ru P1 C23 155.80(17) . . . . ?
Cl1 Ru P2 C26 107.55(14) . . . . ?
Cl1 Ru P2 C31 -17.66(15) . . . . ?
Cl1 Ru P2 C37 -132.94(14) . . . . ?
P1 Ru P2 C26 23.23(14) . . . . ?
P1 Ru P2 C31 -101.98(15) . . . . ?
P1 Ru P2 C37 142.74(14) . . . . ?
C2 Ru P2 C26 -68.98(19) . . . . ?
C2 Ru P2 C31 165.81(19) . . . . ?
C2 Ru P2 C37 50.53(19) . . . . ?
C3 Ru P2 C26 -96.5(6) . . . . ?
C3 Ru P2 C31 138.3(5) . . . . ?
C3 Ru P2 C37 23.0(6) . . . . ?
C4 Ru P2 C26 -174.0(2) . . . . ?
C4 Ru P2 C31 60.8(2) . . . . ?
C4 Ru P2 C37 -54.5(2) . . . . ?
C5 Ru P2 C26 -158.76(17) . . . . ?
C5 Ru P2 C31 76.03(18) . . . . ?
C5 Ru P2 C37 -39.25(18) . . . . ?
C6 Ru P2 C26 -126.62(18) . . . . ?
C6 Ru P2 C31 108.18(19) . . . . ?
C6 Ru P2 C37 -7.11(18) . . . . ?
C7 Ru P2 C26 -90.81(17) . . . . ?
C7 Ru P2 C31 143.98(17) . . . . ?
C7 Ru P2 C37 28.70(17) . . . . ?
Cl1 Ru C2 C1 -102.8(6) . . . . ?
Cl1 Ru C2 C3 15.9(3) . . . . ?
Cl1 Ru C2 C7 146.54(19) . . . . ?
P1 Ru C2 C1 -18.3(6) . . . . ?
P1 Ru C2 C3 100.4(2) . . . . ?
P1 Ru C2 C7 -129.0(2) . . . . ?
P2 Ru C2 C1 72.0(6) . . . . ?
P2 Ru C2 C3 -169.27(19) . . . . ?
P2 Ru C2 C7 -38.7(3) . . . . ?
C3 Ru C2 C1 -118.7(6) . . . . ?
C3 Ru C2 C7 130.6(3) . . . . ?
C4 Ru C2 C1 -146.5(6) . . . . ?
C4 Ru C2 C3 -27.8(2) . . . . ?
C4 Ru C2 C7 102.8(3) . . . . ?
C5 Ru C2 C1 176.4(6) . . . . ?
C5 Ru C2 C3 -64.9(2) . . . . ?
C5 Ru C2 C7 65.7(2) . . . . ?
C6 Ru C2 C1 140.9(6) . . . . ?
C6 Ru C2 C3 -100.4(3) . . . . ?
C6 Ru C2 C7 30.2(2) . . . . ?
C7 Ru C2 C1 110.7(6) . . . . ?
C7 Ru C2 C3 -130.6(3) . . . . ?
Ru C2 C3 C4 55.8(3) . . . . ?
C1 C2 C3 Ru 128.8(4) . . . . ?
C1 C2 C3 C4 -175.4(4) . . . . ?
C7 C2 C3 Ru -54.6(3) . . . . ?
C7 C2 C3 C4 1.2(6) . . . . ?
Cl1 Ru C3 C2 -169.2(2) . . . . ?
Cl1 Ru C3 C4 58.1(2) . . . . ?
P1 Ru C3 C2 -83.2(2) . . . . ?
P1 Ru C3 C4 144.1(2) . . . . ?
P2 Ru C3 C2 35.5(7) . . . . ?
P2 Ru C3 C4 -97.2(6) . . . . ?
C2 Ru C3 C4 -132.7(3) . . . . ?
C4 Ru C3 C2 132.7(3) . . . . ?
C5 Ru C3 C2 102.9(3) . . . . ?
C5 Ru C3 C4 -29.8(2) . . . . ?
C6 Ru C3 C2 66.7(2) . . . . ?
C6 Ru C3 C4 -66.0(3) . . . . ?
C7 Ru C3 C2 29.3(2) . . . . ?
C7 Ru C3 C4 -103.4(3) . . . . ?
Ru C3 C4 C5 56.9(3) . . . . ?
C2 C3 C4 Ru -56.1(3) . . . . ?
C2 C3 C4 C5 0.8(6) . . . . ?
Cl1 Ru C4 C3 -123.6(2) . . . . ?
Cl1 Ru C4 C5 104.7(2) . . . . ?
P1 Ru C4 C3 -45.2(3) . . . . ?
P1 Ru C4 C5 -176.95(18) . . . . ?
P2 Ru C4 C3 155.98(19) . . . . ?
P2 Ru C4 C5 24.2(3) . . . . ?
C2 Ru C4 C3 28.8(2) . . . . ?
C2 Ru C4 C5 -102.9(3) . . . . ?
C3 Ru C4 C5 -131.7(3) . . . . ?
C5 Ru C4 C3 131.7(3) . . . . ?
C6 Ru C4 C3 101.6(3) . . . . ?
C6 Ru C4 C5 -30.1(2) . . . . ?
C7 Ru C4 C3 64.6(2) . . . . ?
C7 Ru C4 C5 -67.2(2) . . . . ?
Ru C4 C5 C6 54.7(3) . . . . ?
Ru C4 C5 C8 -130.2(4) . . . . ?
C3 C4 C5 Ru -56.6(3) . . . . ?
C3 C4 C5 C6 -1.9(5) . . . . ?
C3 C4 C5 C8 173.2(4) . . . . ?
Cl1 Ru C5 C4 -74.4(2) . . . . ?
Cl1 Ru C5 C6 156.8(2) . . . . ?
Cl1 Ru C5 C8 37.8(6) . . . . ?
P1 Ru C5 C4 8.1(5) . . . . ?
P1 Ru C5 C6 -120.7(3) . . . . ?
P1 Ru C5 C8 120.3(5) . . . . ?
P2 Ru C5 C4 -165.4(2) . . . . ?
P2 Ru C5 C6 65.8(2) . . . . ?
P2 Ru C5 C8 -53.2(6) . . . . ?
C2 Ru C5 C4 64.4(2) . . . . ?
C2 Ru C5 C6 -64.4(3) . . . . ?
C2 Ru C5 C8 176.6(6) . . . . ?
C3 Ru C5 C4 28.1(2) . . . . ?
C3 Ru C5 C6 -100.7(3) . . . . ?
C3 Ru C5 C8 140.3(6) . . . . ?
C4 Ru C5 C6 -128.9(3) . . . . ?
C4 Ru C5 C8 112.2(6) . . . . ?
C6 Ru C5 C4 128.9(3) . . . . ?
C6 Ru C5 C8 -119.0(6) . . . . ?
C7 Ru C5 C4 100.1(3) . . . . ?
C7 Ru C5 C6 -28.8(2) . . . . ?
C7 Ru C5 C8 -147.7(6) . . . . ?
Ru C5 C6 C7 55.5(3) . . . . ?
C4 C5 C6 Ru -54.4(3) . . . . ?
C4 C5 C6 C7 1.1(5) . . . . ?
C8 C5 C6 Ru 130.8(4) . . . . ?
C8 C5 C6 C7 -173.8(4) . . . . ?
Cl1 Ru C6 C5 -29.0(3) . . . . ?
Cl1 Ru C6 C7 -162.0(2) . . . . ?
P1 Ru C6 C5 148.4(2) . . . . ?
P1 Ru C6 C7 15.5(4) . . . . ?
P2 Ru C6 C5 -120.5(2) . . . . ?
P2 Ru C6 C7 106.6(2) . . . . ?
C2 Ru C6 C5 103.5(3) . . . . ?
C2 Ru C6 C7 -29.4(2) . . . . ?
C3 Ru C6 C5 66.6(3) . . . . ?
C3 Ru C6 C7 -66.3(3) . . . . ?
C4 Ru C6 C5 31.3(2) . . . . ?
C4 Ru C6 C7 -101.6(3) . . . . ?
C5 Ru C6 C7 -132.9(4) . . . . ?
C7 Ru C6 C5 132.9(4) . . . . ?
Ru C2 C7 C6 -56.4(3) . . . . ?
C1 C2 C7 Ru -128.8(4) . . . . ?
C1 C2 C7 C6 174.8(4) . . . . ?
C3 C2 C7 Ru 54.4(3) . . . . ?
C3 C2 C7 C6 -2.0(5) . . . . ?
Ru C6 C7 C2 57.2(3) . . . . ?
C5 C6 C7 Ru -56.4(3) . . . . ?
C5 C6 C7 C2 0.8(6) . . . . ?
Cl1 Ru C7 C2 -87.3(4) . . . . ?
Cl1 Ru C7 C6 43.1(4) . . . . ?
P1 Ru C7 C2 58.0(2) . . . . ?
P1 Ru C7 C6 -171.58(19) . . . . ?
P2 Ru C7 C2 151.6(2) . . . . ?
P2 Ru C7 C6 -78.0(2) . . . . ?
C2 Ru C7 C6 130.4(3) . . . . ?
C3 Ru C7 C2 -29.9(2) . . . . ?
C3 Ru C7 C6 100.5(3) . . . . ?
C4 Ru C7 C2 -64.8(3) . . . . ?
C4 Ru C7 C6 65.6(2) . . . . ?
C5 Ru C7 C2 -102.4(3) . . . . ?
C5 Ru C7 C6 28.0(2) . . . . ?
C6 Ru C7 C2 -130.4(3) . . . . ?
Ru C5 C8 C9 83.5(9) . . . . ?
Ru C5 C8 C10 -139.0(5) . . . . ?
C4 C5 C8 C9 173.4(8) . . . . ?
C4 C5 C8 C10 -49.1(6) . . . . ?
C6 C5 C8 C9 -11.9(9) . . . . ?
C6 C5 C8 C10 125.6(6) . . . . ?
Ru P1 C11 C12 -6.8(4) . . . . ?
Ru P1 C11 C16 173.5(3) . . . . ?
C17 P1 C11 C12 116.3(4) . . . . ?
C17 P1 C11 C16 -63.4(4) . . . . ?
C23 P1 C11 C12 -133.2(4) . . . . ?
C23 P1 C11 C16 47.1(4) . . . . ?
P1 C11 C12 C13 -180.0(4) . . . . ?
C16 C11 C12 C13 -0.3(7) . . . . ?
C11 C12 C13 C14 1.9(9) . . . . ?
C12 C13 C14 C15 -0.8(11) . . . . ?
C13 C14 C15 C16 -1.9(11) . . . . ?
C14 C15 C16 C11 3.5(9) . . . . ?
P1 C11 C16 C15 177.3(4) . . . . ?
C12 C11 C16 C15 -2.4(7) . . . . ?
Ru P1 C17 C18 133.2(3) . . . . ?
Ru P1 C17 C22 -44.2(3) . . . . ?
C11 P1 C17 C18 4.1(4) . . . . ?
C11 P1 C17 C22 -173.2(3) . . . . ?
C23 P1 C17 C18 -105.3(4) . . . . ?
C23 P1 C17 C22 77.3(3) . . . . ?
P1 C17 C18 C19 -178.0(4) . . . . ?
C22 C17 C18 C19 -0.7(7) . . . . ?
C17 C18 C19 C20 3.4(8) . . . . ?
C18 C19 C20 C21 -3.1(9) . . . . ?
C19 C20 C21 C22 0.2(8) . . . . ?
P1 C17 C22 C21 175.2(3) . . . . ?
C18 C17 C22 C21 -2.3(6) . . . . ?
C20 C21 C22 C17 2.5(7) . . . . ?
Ru P1 C23 C24 -77.0(3) . . . . ?
Ru P1 C23 C27 100.5(3) . . . . ?
C11 P1 C23 C24 53.9(3) . . . . ?
C11 P1 C23 C27 -128.6(3) . . . . ?
C17 P1 C23 C24 162.7(3) . . . . ?
C17 P1 C23 C27 -19.8(3) . . . . ?
P1 C23 C24 C25 -12.7(5) . . . . ?
P1 C23 C24 C28 173.6(3) . . . . ?
C27 C23 C24 C25 170.0(4) . . . . ?
C27 C23 C24 C28 -3.8(6) . . . . ?
C23 C24 C25 C26 72.8(6) . . . . ?
C23 C24 C25 C29 -110.7(5) . . . . ?
C28 C24 C25 C26 -113.1(5) . . . . ?
C28 C24 C25 C29 63.5(5) . . . . ?
C24 C25 C26 P2 -4.2(6) . . . . ?
C24 C25 C26 C30 175.2(4) . . . . ?
C29 C25 C26 P2 179.5(4) . . . . ?
C29 C25 C26 C30 -1.0(7) . . . . ?
Ru P2 C26 C25 -63.8(4) . . . . ?
Ru P2 C26 C30 116.8(3) . . . . ?
C31 P2 C26 C25 69.1(4) . . . . ?
C31 P2 C26 C30 -110.3(4) . . . . ?
C37 P2 C26 C25 173.2(3) . . . . ?
C37 P2 C26 C30 -6.3(4) . . . . ?
Ru P2 C31 C32 -36.6(4) . . . . ?
Ru P2 C31 C36 154.2(3) . . . . ?
C26 P2 C31 C32 -169.5(3) . . . . ?
C26 P2 C31 C36 21.3(4) . . . . ?
C37 P2 C31 C32 84.0(3) . . . . ?
C37 P2 C31 C36 -85.2(3) . . . . ?
P2 C31 C32 C33 -171.4(3) . . . . ?
C36 C31 C32 C33 -2.1(6) . . . . ?
C31 C32 C33 C34 0.9(7) . . . . ?
C32 C33 C34 C35 0.6(8) . . . . ?
C33 C34 C35 C36 -0.8(8) . . . . ?
P2 C31 C36 C35 171.1(4) . . . . ?
C32 C31 C36 C35 1.9(6) . . . . ?
C34 C35 C36 C31 -0.4(7) . . . . ?
Ru P2 C37 C38 -64.5(3) . . . . ?
Ru P2 C37 C42 113.8(3) . . . . ?
C26 P2 C37 C38 63.8(3) . . . . ?
C26 P2 C37 C42 -117.9(3) . . . . ?
C31 P2 C37 C38 169.2(3) . . . . ?
C31 P2 C37 C42 -12.6(3) . . . . ?
P2 C37 C38 C39 177.9(3) . . . . ?
C42 C37 C38 C39 -0.5(6) . . . . ?
C37 C38 C39 C40 -0.1(6) . . . . ?
C38 C39 C40 C41 -0.3(6) . . . . ?
C39 C40 C41 C42 1.5(7) . . . . ?
P2 C37 C42 C41 -176.8(3) . . . . ?
C38 C37 C42 C41 1.5(6) . . . . ?
C40 C41 C42 C37 -2.1(7) . . . . ?
